data_1536978
loop_
_publ_author_name
'Zaremba, V.'
'Rodewald, U.'
'Galadzhun, Ya.V.'
'Kal'ichak, Ya.M.'
'Poettgen, R.'
'Kaczorowski, D.'
'Hoffmann, R.D.'

_publ_section_title
;
 Ternary indides RE4 Pd10 In21 (RE = La, Ce, Pr, Nd, Sm) - synthesis,
 structure, and physical properties
;
_journal_name_full 'Zeitschrift fuer Anorganische und Allgemeine Chemie'
_journal_page_first 434
_journal_page_last 442
_journal_volume 629
_journal_year 2003
_chemical_formula_sum 'In21 Pd10 Pr4'
_chemical_name_systematic 'Pr4 Pd10 In21'
_space_group_IT_number 12
_symmetry_space_group_name_Hall '-C 2y'
_symmetry_space_group_name_H-M 'C 1 2/m 1'
_cell_angle_alpha 90
_cell_angle_beta 133.39
_cell_angle_gamma 90
_cell_formula_units_Z 2
_cell_length_a 23.038
_cell_length_b 4.5078
_cell_length_c 19.406
_cell_volume 1464.527
_citation_journal_id_ASTM ZAACAB
_cod_data_source_file Zaremba_ZAACAB_2003_847.cif
_cod_data_source_block In21Pd10Pr4
_cod_database_code 1536978

loop_
_symmetry_equiv_pos_as_xyz
x,y,z
-x,y,-z
-x,-y,-z
x,-y,z
x+1/2,y+1/2,z
-x+1/2,y+1/2,-z
-x+1/2,-y+1/2,-z
x+1/2,-y+1/2,z

loop_
_atom_site_label
_atom_site_type_symbol
_atom_site_fract_x
_atom_site_fract_y
_atom_site_fract_z
_atom_site_occupancy
_atom_site_U_iso_or_equiv
In3 In 0.33011 0 0.87171 1 0.0
In10 In 0.69692 0 0.49599 1 0.0
In7 In 0.54364 0 0.79569 1 0.0
Pd4 Pd 0.46978 0 0.60669 1 0.0
In1 In 0 0.5 0 1 0.0
In2 In 0.06194 0 0.95048 1 0.0
Pd3 Pd 0.26759 0 0.61424 1 0.0
In6 In 0.5837 0 0.59348 1 0.0
Pr1 Pr 0.90465 0 0.67658 1 0.0
In4 In 0.76693 0 0.70271 1 0.0
In8 In 0.41444 0 0.80136 1 0.0
In9 In 0.10447 0 0.50281 1 0.0
In11 In 0.70036 0 0.99966 1 0.0
Pd1 Pd 0.13495 0 0.8865 1 0.0
Pr2 Pr 0.71182 0 0.83356 1 0.0
Pd5 Pd 0.18273 0 0.68831 1 0.0
Pd2 Pd 0.9116 0 0.8863 1 0.0
In5 In 0.06844 0 0.69903 1 0.0
